data_7716236
loop_
_publ_author_name
'Sarker, Rajib K.'
'Zargarian, Davit'

_publ_section_title
;
 Reactions of cyclonickelated complexes with hydroxylamines and
 TEMPO&#x2d9;: isolation of new TEMPOH adducts of Ni(II) and their
 reactivities with nucleophiles and oxidants.
;
_journal_issue 24
_journal_name_full 'Dalton transactions (Cambridge, England : 2003)'
_journal_page_first 10208
_journal_page_last 10219
_journal_paper_doi 10.1039/d4dt00605d
_journal_volume 53
_journal_year 2024
_chemical_formula_moiety 'C2 F3 O2, C9 H20 N'
_chemical_formula_sum 'C11 H20 F3 N O2'
_chemical_formula_weight 255.28
_space_group_crystal_system monoclinic
_space_group_IT_number 15
_space_group_name_Hall '-C 2yc'
_space_group_name_H-M_alt 'C 1 2/c 1'
_atom_sites_solution_hydrogens mixed
_atom_sites_solution_primary iterative
_audit_creation_date 2023-11-21
_audit_creation_method
;
Olex2 1.5
(compiled 2023.08.24 svn.re1ec1418 for OlexSys, GUI svn.r6817)
;
_audit_update_record
;
2023-11-21 deposited with the CCDC.	2024-05-24 downloaded from the CCDC.
;
_cell_angle_alpha 90
_cell_angle_beta 91.234(4)
_cell_angle_gamma 90
_cell_formula_units_Z 8
_cell_length_a 19.9649(14)
_cell_length_b 8.3817(6)
_cell_length_c 15.8150(11)
_cell_measurement_reflns_used 9905
_cell_measurement_temperature 150
_cell_measurement_theta_max 65.394
_cell_measurement_theta_min 3.854
_cell_volume 2645.9(3)
_computing_cell_refinement
;
SAINT (2019) V8.40A; Integration Software for Single Crystal Data.
Bruker AXS Inc., Madison, WI 53719-1173.
;
_computing_data_collection
;
APEX 3 (2019) Bruker AXS Inc., Madison, WI 53719-1173.
;
_computing_data_reduction
;
SAINT (2019) V8.40A; Integration Software for Single Crystal Data.
Bruker AXS Inc., Madison, WI 53719-1173.
;
_computing_molecular_graphics 'Olex2 1.5 (Dolomanov et al., 2009)'
_computing_publication_material 'Olex2 1.5 (Dolomanov et al., 2009)'
_computing_structure_refinement 'XL  (Sheldrick, 2008)'
_computing_structure_solution 'olex2.solve 1.5 (Bourhis et al., 2015)'
_diffrn_ambient_temperature 150
_diffrn_detector 'CMOS Area detector'
_diffrn_detector_area_resol_mean 10.42
_diffrn_detector_type 'Bruker CMOS Photon III '
_diffrn_measured_fraction_theta_full 1.000
_diffrn_measured_fraction_theta_max 0.985
_diffrn_measurement_device 'k-geometry diffractometer'
_diffrn_measurement_device_type 'Bruker Venture Metaljet'
_diffrn_measurement_method '\w and \f scans'
_diffrn_radiation_collimation 'Focusing mirrors'
_diffrn_radiation_monochromator 'Helios MX Mirror Optics'
_diffrn_radiation_probe x-ray
_diffrn_radiation_type 'Ga K\a'
_diffrn_radiation_wavelength 1.34139
_diffrn_reflns_av_R_equivalents 0.0468
_diffrn_reflns_av_unetI/netI 0.0318
_diffrn_reflns_Laue_measured_fraction_full 1.000
_diffrn_reflns_Laue_measured_fraction_max 0.985
_diffrn_reflns_limit_h_max 25
_diffrn_reflns_limit_h_min -27
_diffrn_reflns_limit_k_max 9
_diffrn_reflns_limit_k_min -11
_diffrn_reflns_limit_l_max 21
_diffrn_reflns_limit_l_min -21
_diffrn_reflns_number 29827
_diffrn_reflns_point_group_measured_fraction_full 1.000
_diffrn_reflns_point_group_measured_fraction_max 0.985
_diffrn_reflns_theta_full 53.594
_diffrn_reflns_theta_max 65.908
_diffrn_reflns_theta_min 3.853
_diffrn_source 'Metal Jet'
_diffrn_source_current 2.86
_diffrn_source_power 0.19937059999999998
_diffrn_source_target Ga
_diffrn_source_type 'Gallium Liquid Metal Jet Source'
_diffrn_source_voltage 69.71
_exptl_absorpt_coefficient_mu 0.632
_exptl_absorpt_correction_T_max 0.7527
_exptl_absorpt_correction_T_min 0.6242
_exptl_absorpt_correction_type multi-scan
_exptl_absorpt_process_details
;
SADABS-2016/2 (Bruker,2016/2) was used for absorption correction.
wR2(int) was 0.1376 before and 0.0716 after correction.
The Ratio of minimum to maximum transmission is 0.8293.
The \l/2 correction factor is Not present.
;
_exptl_crystal_colour yellow
_exptl_crystal_colour_lustre clear
_exptl_crystal_colour_modifier light
_exptl_crystal_colour_primary yellow
_exptl_crystal_density_diffrn 1.282
_exptl_crystal_description plate
_exptl_crystal_F_000 1088
_exptl_crystal_size_max 0.25
_exptl_crystal_size_mid 0.24
_exptl_crystal_size_min 0.099
_refine_diff_density_max 0.531
_refine_diff_density_min -0.266
_refine_diff_density_rms 0.049
_refine_ls_extinction_method none
_refine_ls_goodness_of_fit_ref 1.056
_refine_ls_hydrogen_treatment mixed
_refine_ls_matrix_type full
_refine_ls_number_parameters 222
_refine_ls_number_reflns 3447
_refine_ls_number_restraints 267
_refine_ls_restrained_S_all 1.137
_refine_ls_R_factor_all 0.0670
_refine_ls_R_factor_gt 0.0566
_refine_ls_shift/su_max 0.001
_refine_ls_shift/su_mean 0.000
_refine_ls_structure_factor_coef Fsqd
_refine_ls_weighting_details 'w=1/[\s^2^(Fo^2^)+(0.0891P)^2^+1.6580P] where P=(Fo^2^+2Fc^2^)/3'
_refine_ls_weighting_scheme calc
_refine_ls_wR_factor_gt 0.1590
_refine_ls_wR_factor_ref 0.1699
_reflns_Friedel_coverage 0.000
_reflns_number_gt 2828
_reflns_number_total 3447
_reflns_threshold_expression 'I > 2\s(I)'
_cod_data_source_file d4dt00605d2.cif
_cod_data_source_block rajib1021
_cod_depositor_comments
;
The following automatic conversions were performed:

data item '_diffrn_radiation_probe' value 'X-ray' was changed to
'x-ray' in accordance with the
/home/data/users/saulius/crontab/automatic-downloads/rss-feeds/RSC/lib/dictionaries/cif_core.dic
dictionary named 'cif_core.dic' version 2.4.2 last updated on
2011-04-26.

Automatic conversion script
Id: cif_fix_values 8170 2020-07-09 18:12:32Z antanas 

 Adding full bibliography for 7716231--7716238.cif.
;
_cod_database_code 7716236
_shelx_shelxl_version_number 2019/2
_shelx_space_group_comment
;
The symmetry employed for this shelxl refinement is uniquely defined
by the following loop, which should always be used as a source of
symmetry information in preference to the above space-group names.
They are only intended as comments.
;
_shelx_estimated_absorpt_t_max 0.940
_shelx_estimated_absorpt_t_min 0.858
_olex2_refinement_description
;
1. Fixed Uiso
 At 1.2 times of:
  All C(H,H) groups
 At 1.5 times of:
  All C(H,H,H) groups
2. Restrained distances
 F2-C11B \\sim F5-C11B \\sim F3-C11B \\sim F4-C11B \\sim F1-C11B \\sim F6-C11B
 with sigma of 0.02
 F1-F2 \\sim F2-F3 \\sim F3-F1 \\sim F4-F5 \\sim F5-F6 \\sim F6-F4
 with sigma of 0.02
 O1B-C10 \\sim O1A-C10
 with sigma of 0.01
 C11B-C10 \\sim C11A-C10
 with sigma of 0.01
 C11A-C10 \\sim C11B-C10
 with sigma of 0.01
 O2A-C10 \\sim O2B-C10
 with sigma of 0.01
3. Uiso/Uaniso restraints and constraints
All non-hydrogen atoms have similar U: within 1A with sigma of 0.01 and sigma
for terminal atoms of 0.01 within 1A
F1 \\sim F2 \\sim F3 \\sim F4 \\sim F5 \\sim F6 \\sim O1B \\sim O1A \\sim O2A
\\sim O2B \\sim C10 \\sim C11A \\sim C11B: within 1.7A with sigma of 0.04 and
sigma for terminal atoms of 0.08 within 1.7A
4. Rigid body (RIGU) restrains
 F1, F2, F3, F4, F5, F6, O1B, O1A, O2A, O2B, C10, C11A, C11B
 with sigma for 1-2 distances of 0.004 and sigma for 1-3 distances of 0.004
5. Others
 Sof(F4)=Sof(F5)=Sof(F6)=1-FVAR(1)
 Sof(F1)=Sof(F2)=Sof(F3)=FVAR(1)
 Sof(O1A)=Sof(O2B)=Sof(C11B)=1-FVAR(2)
 Sof(O1B)=Sof(O2A)=Sof(C11A)=FVAR(2)
6.a Secondary CH2 refined with riding coordinates:
 C4(H4A,H4B), C5(H5A,H5B), C6(H6A,H6B)
6.b Idealised Me refined as rotating group:
 C2(H2A,H2B,H2C), C3(H3A,H3B,H3C), C8(H8A,H8B,H8C), C9(H9A,H9B,H9C)
;
_olex2_submission_special_instructions 'No special instructions were received'

loop_
_space_group_symop_operation_xyz
'x, y, z'
'-x, y, -z+1/2'
'x+1/2, y+1/2, z'
'-x+1/2, y+1/2, -z+1/2'
'-x, -y, -z'
'x, -y, z-1/2'
'-x+1/2, -y+1/2, -z'
'x+1/2, -y+1/2, z-1/2'

loop_
_atom_site_label
_atom_site_type_symbol
_atom_site_fract_x
_atom_site_fract_y
_atom_site_fract_z
_atom_site_U_iso_or_equiv
_atom_site_adp_type
_atom_site_occupancy
_atom_site_site_symmetry_order
_atom_site_calc_flag
_atom_site_refinement_flags_posn
_atom_site_refinement_flags_adp
_atom_site_refinement_flags_occupancy
_atom_site_disorder_assembly
_atom_site_disorder_group
F1 F 0.5269(3) 0.6340(7) 0.5834(4) 0.105(2) Uani 0.584(6) 1 d D U P A 1
F2 F 0.56264(15) 0.4079(3) 0.6212(4) 0.0938(14) Uani 0.584(6) 1 d D U P A 1
F3 F 0.56867(17) 0.5952(8) 0.70662(19) 0.1055(17) Uani 0.584(6) 1 d D U P A 1
F4 F 0.5564(2) 0.7203(9) 0.6721(4) 0.112(2) Uani 0.416(6) 1 d D U P A 2
F5 F 0.5626(2) 0.4697(9) 0.6733(5) 0.102(2) Uani 0.416(6) 1 d D U P A 2
F6 F 0.5319(4) 0.5927(10) 0.5632(5) 0.087(2) Uani 0.416(6) 1 d D U P A 2
O1B O 0.6876(3) 0.5153(10) 0.6347(6) 0.0503(14) Uani 0.60(3) 1 d D U P B 1
O1A O 0.6901(5) 0.5052(11) 0.6109(10) 0.0481(18) Uani 0.40(3) 1 d D U P B 2
O2A O 0.6489(5) 0.7344(7) 0.5597(5) 0.0573(13) Uani 0.60(3) 1 d D U P B 1
O2B O 0.6613(6) 0.6987(18) 0.5417(8) 0.061(2) Uani 0.40(3) 1 d D U P B 2
C10 C 0.64689(8) 0.60464(17) 0.59753(9) 0.0384(3) Uani 1 1 d D U . . .
C11A C 0.5750(3) 0.5587(14) 0.6241(6) 0.0520(15) Uani 0.60(3) 1 d D U P A 1
C11B C 0.5739(3) 0.5946(13) 0.6282(6) 0.0465(19) Uani 0.40(3) 1 d D U P A 2
H1A H 0.8229(9) 0.654(2) 0.5463(12) 0.040(4) Uiso 1 1 d . . . . .
N1 N 0.82050(5) 0.59588(12) 0.59153(7) 0.0260(2) Uani 1 1 d . . . . .
H1B H 0.7740(11) 0.581(2) 0.5999(12) 0.050(5) Uiso 1 1 d . . . . .
C1 C 0.84764(7) 0.69690(15) 0.66433(8) 0.0318(3) Uani 1 1 d . . . . .
C2 C 0.81133(9) 0.85664(18) 0.65548(13) 0.0515(4) Uani 1 1 d . . . . .
H2A H 0.821937 0.905171 0.601004 0.077 Uiso 1 1 calc R U . . .
H2B H 0.825891 0.927854 0.701461 0.077 Uiso 1 1 calc R U . . .
H2C H 0.762885 0.839390 0.658300 0.077 Uiso 1 1 calc R U . . .
C3 C 0.83118(10) 0.6239(2) 0.74969(10) 0.0501(4) Uani 1 1 d . . . . .
H3A H 0.783937 0.592140 0.749580 0.075 Uiso 1 1 calc R U . . .
H3B H 0.839550 0.702642 0.794488 0.075 Uiso 1 1 calc R U . . .
H3C H 0.859467 0.530007 0.759865 0.075 Uiso 1 1 calc R U . . .
C4 C 0.92289(7) 0.71626(18) 0.65291(9) 0.0395(3) Uani 1 1 d . . . . .
H4A H 0.930518 0.786845 0.603859 0.047 Uiso 1 1 calc R U . . .
H4B H 0.942516 0.768862 0.703722 0.047 Uiso 1 1 calc R U . . .
C5 C 0.95875(7) 0.5588(2) 0.63901(11) 0.0471(4) Uani 1 1 d . . . . .
H5A H 0.954015 0.489991 0.689408 0.057 Uiso 1 1 calc R U . . .
H5B H 1.007072 0.578651 0.630959 0.057 Uiso 1 1 calc R U . . .
C6 C 0.92914(7) 0.47442(19) 0.56134(10) 0.0421(3) Uani 1 1 d . . . . .
H6A H 0.953140 0.372405 0.553180 0.051 Uiso 1 1 calc R U . . .
H6B H 0.936437 0.541488 0.510838 0.051 Uiso 1 1 calc R U . . .
C7 C 0.85435(7) 0.44043(14) 0.56826(8) 0.0307(3) Uani 1 1 d . . . . .
C8 C 0.83916(10) 0.31004(17) 0.63201(11) 0.0488(4) Uani 1 1 d . . . . .
H8A H 0.863420 0.331915 0.685280 0.073 Uiso 1 1 calc R U . . .
H8B H 0.853377 0.206638 0.609703 0.073 Uiso 1 1 calc R U . . .
H8C H 0.790914 0.307601 0.642085 0.073 Uiso 1 1 calc R U . . .
C9 C 0.82408(9) 0.39528(19) 0.48174(10) 0.0446(4) Uani 1 1 d . . . . .
H9A H 0.775616 0.380486 0.486540 0.067 Uiso 1 1 calc R U . . .
H9B H 0.844419 0.295828 0.462222 0.067 Uiso 1 1 calc R U . . .
H9C H 0.832823 0.480622 0.441085 0.067 Uiso 1 1 calc R U . . .

loop_
_atom_site_aniso_label
_atom_site_aniso_U_11
_atom_site_aniso_U_22
_atom_site_aniso_U_33
_atom_site_aniso_U_23
_atom_site_aniso_U_13
_atom_site_aniso_U_12
F1 0.0545(17) 0.105(3) 0.154(5) 0.050(3) -0.015(3) 0.0352(19)
F2 0.0398(11) 0.0575(14) 0.185(4) 0.0189(18) 0.0149(19) -0.0175(10)
F3 0.0694(18) 0.171(5) 0.0780(18) -0.013(2) 0.0407(14) -0.018(2)
F4 0.078(3) 0.139(4) 0.121(4) -0.041(3) 0.021(2) 0.029(3)
F5 0.0444(17) 0.118(4) 0.143(5) 0.095(4) 0.018(3) -0.005(3)
F6 0.046(3) 0.128(5) 0.087(3) 0.006(3) -0.024(2) -0.017(3)
O1B 0.0293(13) 0.058(2) 0.064(3) 0.018(2) 0.0138(17) 0.0026(12)
O1A 0.0316(18) 0.0412(19) 0.072(5) 0.000(3) 0.020(3) -0.0059(14)
O2A 0.077(3) 0.0521(18) 0.043(2) 0.0168(16) 0.0097(17) -0.0163(17)
O2B 0.069(3) 0.068(4) 0.048(4) 0.029(3) 0.012(2) -0.007(3)
C10 0.0413(7) 0.0388(7) 0.0351(7) 0.0057(5) 0.0045(5) -0.0109(6)
C11A 0.0327(18) 0.053(3) 0.071(3) 0.021(2) 0.0016(16) 0.0075(14)
C11B 0.034(3) 0.055(4) 0.051(3) 0.018(3) 0.002(2) 0.005(2)
N1 0.0240(5) 0.0237(5) 0.0304(5) 0.0016(4) 0.0013(4) 0.0001(4)
C1 0.0325(6) 0.0299(6) 0.0331(6) -0.0055(5) 0.0044(5) -0.0041(5)
C2 0.0507(9) 0.0315(7) 0.0725(11) -0.0143(7) 0.0030(8) 0.0030(6)
C3 0.0596(10) 0.0585(9) 0.0327(7) -0.0065(6) 0.0133(7) -0.0130(8)
C4 0.0322(7) 0.0473(8) 0.0390(7) -0.0061(6) -0.0012(5) -0.0101(6)
C5 0.0290(7) 0.0620(10) 0.0500(9) -0.0019(7) -0.0066(6) 0.0051(7)
C6 0.0310(7) 0.0464(8) 0.0491(8) -0.0069(6) 0.0040(6) 0.0101(6)
C7 0.0335(6) 0.0244(5) 0.0343(6) -0.0011(4) 0.0014(5) 0.0030(5)
C8 0.0632(10) 0.0290(6) 0.0540(9) 0.0106(6) -0.0030(7) -0.0017(7)
C9 0.0523(9) 0.0413(7) 0.0403(7) -0.0106(6) -0.0010(6) -0.0053(6)

loop_
_atom_type_symbol
_atom_type_description
_atom_type_scat_dispersion_real
_atom_type_scat_dispersion_imag
_atom_type_scat_source
C C 0.0137 0.0067 'International Tables Vol C Tables 4.2.6.8 and 6.1.1.4'
H H 0.0000 0.0000 'International Tables Vol C Tables 4.2.6.8 and 6.1.1.4'
F F 0.0599 0.0411 'International Tables Vol C Tables 4.2.6.8 and 6.1.1.4'
N N 0.0241 0.0134 'International Tables Vol C Tables 4.2.6.8 and 6.1.1.4'
O O 0.0389 0.0241 'International Tables Vol C Tables 4.2.6.8 and 6.1.1.4'

loop_
_geom_angle_atom_site_label_1
_geom_angle_atom_site_label_2
_geom_angle_atom_site_label_3
_geom_angle
_geom_angle_site_symmetry_1
_geom_angle_site_symmetry_3
_geom_angle_publ_flag
O1B C10 C11A 108.8(6) . . ?
O1A C10 O2B 113.0(12) . . ?
O1A C10 C11B 125.3(8) . . ?
O2A C10 O1B 136.6(6) . . ?
O2A C10 C11A 112.7(5) . . ?
O2B C10 C11B 120.0(7) . . ?
F1 C11A F3 106.5(8) . . ?
F1 C11A C10 114.9(7) . . ?
F2 C11A F1 108.6(7) . . ?
F2 C11A F3 103.5(6) . . ?
F2 C11A C10 114.3(7) . . ?
F3 C11A C10 108.1(6) . . ?
F4 C11B F6 104.5(8) . . ?
F4 C11B C10 112.6(7) . . ?
F5 C11B F4 107.9(7) . . ?
F5 C11B F6 107.9(8) . . ?
F5 C11B C10 113.2(7) . . ?
F6 C11B C10 110.2(7) . . ?
H1A N1 H1B 105.2(16) . . ?
C1 N1 H1A 106.8(12) . . ?
C1 N1 H1B 107.6(12) . . ?
C7 N1 H1A 104.3(12) . . ?
C7 N1 H1B 111.2(12) . . ?
C7 N1 C1 120.59(10) . . ?
N1 C1 C2 104.97(11) . . ?
N1 C1 C3 111.54(11) . . ?
N1 C1 C4 107.79(10) . . ?
C3 C1 C2 108.79(13) . . ?
C3 C1 C4 112.28(13) . . ?
C4 C1 C2 111.25(12) . . ?
C1 C2 H2A 109.5 . . ?
C1 C2 H2B 109.5 . . ?
C1 C2 H2C 109.5 . . ?
H2A C2 H2B 109.5 . . ?
H2A C2 H2C 109.5 . . ?
H2B C2 H2C 109.5 . . ?
C1 C3 H3A 109.5 . . ?
C1 C3 H3B 109.5 . . ?
C1 C3 H3C 109.5 . . ?
H3A C3 H3B 109.5 . . ?
H3A C3 H3C 109.5 . . ?
H3B C3 H3C 109.5 . . ?
C1 C4 H4A 109.0 . . ?
C1 C4 H4B 109.0 . . ?
H4A C4 H4B 107.8 . . ?
C5 C4 C1 113.13(12) . . ?
C5 C4 H4A 109.0 . . ?
C5 C4 H4B 109.0 . . ?
C4 C5 H5A 109.6 . . ?
C4 C5 H5B 109.6 . . ?
C4 C5 C6 110.09(12) . . ?
H5A C5 H5B 108.2 . . ?
C6 C5 H5A 109.6 . . ?
C6 C5 H5B 109.6 . . ?
C5 C6 H6A 109.0 . . ?
C5 C6 H6B 109.0 . . ?
C5 C6 C7 113.04(12) . . ?
H6A C6 H6B 107.8 . . ?
C7 C6 H6A 109.0 . . ?
C7 C6 H6B 109.0 . . ?
N1 C7 C6 107.39(10) . . ?
N1 C7 C8 111.10(11) . . ?
N1 C7 C9 105.05(11) . . ?
C6 C7 C9 110.48(12) . . ?
C8 C7 C6 113.00(12) . . ?
C8 C7 C9 109.51(12) . . ?
C7 C8 H8A 109.5 . . ?
C7 C8 H8B 109.5 . . ?
C7 C8 H8C 109.5 . . ?
H8A C8 H8B 109.5 . . ?
H8A C8 H8C 109.5 . . ?
H8B C8 H8C 109.5 . . ?
C7 C9 H9A 109.5 . . ?
C7 C9 H9B 109.5 . . ?
C7 C9 H9C 109.5 . . ?
H9A C9 H9B 109.5 . . ?
H9A C9 H9C 109.5 . . ?
H9B C9 H9C 109.5 . . ?

loop_
_geom_bond_atom_site_label_1
_geom_bond_atom_site_label_2
_geom_bond_distance
_geom_bond_site_symmetry_2
_geom_bond_publ_flag
F1 C11A 1.306(9) . ?
F2 C11A 1.288(12) . ?
F3 C11A 1.349(10) . ?
F4 C11B 1.312(10) . ?
F5 C11B 1.289(10) . ?
F6 C11B 1.313(11) . ?
O1B C10 1.244(4) . ?
O1A C10 1.215(6) . ?
O2A C10 1.243(4) . ?
O2B C10 1.223(5) . ?
C10 C11A 1.553(5) . ?
C10 C11B 1.548(6) . ?
N1 H1A 0.866(19) . ?
N1 H1B 0.95(2) . ?
N1 C1 1.5197(16) . ?
N1 C7 1.5167(15) . ?
C1 C2 1.528(2) . ?
C1 C3 1.524(2) . ?
C1 C4 1.5258(19) . ?
C2 H2A 0.9800 . ?
C2 H2B 0.9800 . ?
C2 H2C 0.9800 . ?
C3 H3A 0.9800 . ?
C3 H3B 0.9800 . ?
C3 H3C 0.9800 . ?
C4 H4A 0.9900 . ?
C4 H4B 0.9900 . ?
C4 C5 1.520(2) . ?
C5 H5A 0.9900 . ?
C5 H5B 0.9900 . ?
C5 C6 1.526(2) . ?
C6 H6A 0.9900 . ?
C6 H6B 0.9900 . ?
C6 C7 1.526(2) . ?
C7 C8 1.5218(19) . ?
C7 C9 1.532(2) . ?
C8 H8A 0.9800 . ?
C8 H8B 0.9800 . ?
C8 H8C 0.9800 . ?
C9 H9A 0.9800 . ?
C9 H9B 0.9800 . ?
C9 H9C 0.9800 . ?

loop_
_geom_hbond_atom_site_label_D
_geom_hbond_atom_site_label_H
_geom_hbond_atom_site_label_A
_geom_hbond_distance_DH
_geom_hbond_distance_HA
_geom_hbond_distance_DA
_geom_hbond_angle_DHA
_geom_hbond_site_symmetry_A
_geom_hbond_publ_flag
N1 H1B O1A 0.95(2) 1.80(2) 2.735(11) 166.9(18) . yes

loop_
_geom_torsion_atom_site_label_1
_geom_torsion_atom_site_label_2
_geom_torsion_atom_site_label_3
_geom_torsion_atom_site_label_4
_geom_torsion
_geom_torsion_site_symmetry_1
_geom_torsion_site_symmetry_2
_geom_torsion_site_symmetry_3
_geom_torsion_site_symmetry_4
_geom_torsion_publ_flag
O1B C10 C11A F1 -173.9(11) . . . . ?
O1B C10 C11A F2 -47.4(9) . . . . ?
O1B C10 C11A F3 67.3(7) . . . . ?
O1A C10 C11B F4 125.0(10) . . . . ?
O1A C10 C11B F5 2.2(13) . . . . ?
O1A C10 C11B F6 -118.7(12) . . . . ?
O2A C10 C11A F1 18.8(9) . . . . ?
O2A C10 C11A F2 145.3(7) . . . . ?
O2A C10 C11A F3 -99.9(9) . . . . ?
O2B C10 C11B F4 -71.2(13) . . . . ?
O2B C10 C11B F5 166.0(12) . . . . ?
O2B C10 C11B F6 45.1(11) . . . . ?
N1 C1 C4 C5 -50.91(15) . . . . ?
C1 N1 C7 C6 -49.36(14) . . . . ?
C1 N1 C7 C8 74.69(15) . . . . ?
C1 N1 C7 C9 -166.99(11) . . . . ?
C1 C4 C5 C6 58.25(17) . . . . ?
C2 C1 C4 C5 -165.47(13) . . . . ?
C3 C1 C4 C5 72.34(16) . . . . ?
C4 C5 C6 C7 -58.83(18) . . . . ?
C5 C6 C7 N1 51.76(16) . . . . ?
C5 C6 C7 C8 -71.12(16) . . . . ?
C5 C6 C7 C9 165.80(13) . . . . ?
C7 N1 C1 C2 167.65(11) . . . . ?
C7 N1 C1 C3 -74.71(15) . . . . ?
C7 N1 C1 C4 48.98(14) . . . . ?
